data_4033164
loop_
_publ_author_name
'Hahn, Lena'
'Hermannsdorfer, Andr\'e'
'G\"unther, Benjamin'
'Wesp, Tobias'
'B\"uhler, Bastian'
'Zschieschang, Ute'
'Wadepohl, Hubert'
'Klauk, Hagen'
'Gade, Lutz H.'

_publ_section_title
;
 (Oligo-)Thiophene Functionalized Tetraazaperopyrenes: Donor-Acceptor Dyes
 and Ambipolar Organic Semiconductors.
;
_journal_issue 23
_journal_name_full 'The Journal of organic chemistry'
_journal_page_first 12492
_journal_page_last 12502
_journal_paper_doi 10.1021/acs.joc.7b02286
_journal_volume 82
_journal_year 2017
_chemical_formula_sum 'C48 H24 F14 N4 S4'
_chemical_formula_weight 1050.95
_space_group_crystal_system monoclinic
_space_group_IT_number 14
_space_group_name_Hall '-P 2yn'
_space_group_name_H-M_alt 'P 1 21/c 1'
_symmetry_cell_setting monoclinic
_symmetry_Int_Tables_number 14
_symmetry_space_group_name_Hall '-P 2yn'
_symmetry_space_group_name_H-M 'P 1 21/n 1'
_atom_sites_solution_hydrogens geom
_atom_sites_solution_primary iterative
_atom_sites_solution_secondary difmap
_audit_block_code ga_ah4
_audit_creation_date 2015-10-27
_audit_creation_method
;
Olex2 1.2
(compiled 2015.09.30 svn.r3233 for OlexSys, GUI svn.r5103)
;
_audit_update_record '28.10.2015 15:33:11 CET UTC+01:00  encif 1.36'
_cell_angle_alpha 90
_cell_angle_beta 112.774(6)
_cell_angle_gamma 90
_cell_formula_units_Z 6
_cell_length_a 16.6520(8)
_cell_length_b 19.7591(6)
_cell_length_c 20.6578(11)
_cell_measurement_reflns_used 7509
_cell_measurement_temperature 120(1)
_cell_measurement_theta_max 56.3840
_cell_measurement_theta_min 4.6320
_cell_volume 6267.1(6)
_computing_cell_refinement 'CrysAlisPro 1.171.38.41 (Rigaku OD, 2015)'
_computing_data_collection 'CrysAlisPro 1.171.38.41 (Rigaku OD, 2015)'
_computing_data_reduction 'CrysAlisPro 1.171.38.41 (Rigaku OD, 2015)'
_computing_molecular_graphics 'Olex2 (Dolomanov et al., 2009)'
_computing_publication_material 'encif (Wadepohl, 2009-15); encifer 1.5 (CCDC, 2014)'
_computing_structure_refinement 'ShelXL (Sheldrick, 2015)'
_computing_structure_solution 'SUPERFLIP (Palatinus, 2007-2009)'
_diffrn_ambient_environment perfluoro
_diffrn_ambient_temperature 120(1)
_diffrn_detector 'CCD plate'
_diffrn_detector_area_resol_mean 7.9621
_diffrn_detector_type Eos
_diffrn_measured_fraction_theta_full 0.990
_diffrn_measured_fraction_theta_max 0.955
_diffrn_measurement_details
;
List of Runs (angles in degrees, time in seconds):

  # Type    Start    End  Width  t~exp~   \w     \q     \k     \f   Frames
--------------------------------------------------------------------------
  1  \w    -26.00  72.00   1.00    5.00    --    0.00  38.00  90.00   98
  2  \w    -72.00  26.00   1.00    5.00    --    0.00 -38.00 -60.00   98
  3  \w    -69.00  21.00   1.00    5.00    --    0.00 -57.00  90.00   90
  4  \w    -21.00  69.00   1.00    5.00    --    0.00  57.00 150.00   90
  5  \w    -21.00  69.00   1.00    5.00    --    0.00  57.00-120.00   90
  6  \w    -69.00  21.00   1.00    5.00    --    0.00 -57.00 120.00   90
  7  \w    -42.00   0.00   1.00    5.00    --   14.00 123.00   5.64   42
  8  \w    -23.00  15.00   1.00    5.00    --   22.00 105.00-132.55   38
  9  \w     -4.00  28.00   1.00   10.00    --   34.00  92.00-131.54   32
 10  \w     -2.00  24.00   1.00   10.00    --   38.00  96.00  30.38   26
 11  \w      6.00  33.00   1.00   10.00    --   42.00  88.00 -16.29   27
 12  \w     12.00  38.00   1.00   10.00    --   46.00  84.00 119.04   26
 13  \w     12.00  38.00   1.00   10.00    --   46.00  84.00  82.10   26
 14  \w     15.00  47.00   1.00   10.00    --   46.00  79.00  93.65   32
 15  \w     12.00  38.00   1.00   10.00    --   46.00  84.00-145.68   26
 16  \w     13.00  40.00   1.00   10.00    --   46.00  83.00  15.86   27
 17  \w     12.00  38.00   1.00   10.00    --   46.00  84.00 -67.56   26
 18  \w     13.00  45.00   1.00   10.00    --   46.00  82.00-106.48   32
 19  \w     13.00  40.00   1.00   10.00    --   46.00  83.00 172.55   27
 20  \w     18.00  46.00   1.00   10.00    --   50.00  81.00 163.99   28
 21  \w     17.00  45.00   1.00   10.00    --   50.00  82.00  35.66   28
 22  \w     18.00  46.00   1.00   10.00    --   50.00  80.00   4.06   28
 23  \w     18.00  46.00   1.00   10.00    --   50.00  81.00 -24.17   28
 24  \w     19.00  47.00   1.00   10.00    --   50.00  79.00-139.48   28
 25  \w     17.00  45.00   1.00   10.00    --   50.00  82.00 -77.73   28
 26  \w     20.00 120.00   1.00   10.00    --   50.00  77.00 128.84  100
 27  \w     19.00  49.00   1.00   10.00    --   50.00  78.00-167.81   30
 28  \w     24.00 124.00   1.00   10.00    --   54.00  77.00 -99.50  100
 29  \w      1.00  96.00   1.00   10.00    --   54.00 -99.00 -60.00   95
 30  \w     24.00 124.00   1.00   10.00    --   54.00  77.00 -90.00  100
 31  \w     34.00 125.00   1.00   10.00    --   54.00-146.00 155.00   91
 32  \w     24.00 124.00   1.00   10.00    --   54.00  77.00  30.00  100
 33  \w     24.00 124.00   1.00   10.00    --   54.00  77.00 150.00  100
 34  \w     24.00 124.00   1.00   10.00    --   54.00  77.00-180.00  100
 35  \w     24.00 124.00   1.00   10.00    --   54.00  77.00  90.00  100
 36  \w     24.00 124.00   1.00   10.00    --   54.00  77.00-150.00  100
 37  \w      1.00  96.00   1.00   10.00    --   54.00 -99.00-180.00   95
 38  \w     24.00 124.00   1.00   10.00    --   54.00  77.00  60.00  100
 39  \w     26.00 124.00   1.00   10.00    --   54.00  74.00  52.62   98
 40  \w     28.00 128.00   1.00   10.00    --   58.00  77.00 117.06  100
 41  \w     29.00 128.00   1.00   10.00    --   58.00  75.00  95.65   99
 42  \w     29.00 128.00   1.00   10.00    --   58.00  76.00   5.03   99
 43  \w     29.00 128.00   1.00   10.00    --   58.00  76.00 -42.33   99
 44  \w     29.00 128.00   1.00   10.00    --   58.00  75.00-112.68   99
 45  \w     34.00 126.00   1.00   10.00    --   58.00  67.00  81.13   92
 46  \w     29.00 128.00   1.00   10.00    --   58.00  76.00 -53.96   99
 47  \w     29.00 128.00   1.00   10.00    --   58.00  75.00-128.18   99
 48  \w     29.00 128.00   1.00   10.00    --   58.00  76.00 105.81   99
 49  \w     29.00 128.00   1.00   10.00    --   58.00  76.00 -77.36   99
 50  \w     29.00 128.00   1.00   10.00    --   58.00  75.00  -7.60   99
 51  \w     28.00 128.00   1.00   10.00    --   58.00  77.00  24.72  100
 52  \w     28.00 128.00   1.00   10.00    --   58.00  77.00 128.67  100
 53  \w     28.00 128.00   1.00   10.00    --   58.00  77.00 -65.96  100
 54  \w     34.00 131.00   1.00   10.00    --   62.00  73.00 153.79   97
 55  \w     34.00 125.00   1.00   10.00    --   62.00  74.00  82.36   91
 56  \w     39.00  66.00   1.00   10.00    --   62.00  77.00 -17.67   27
 57  \w     32.00  59.00   1.00   10.00    --   62.00  77.00-104.90   27
 58  \w     38.00 124.00   1.00   10.00    --   62.00  68.00-170.74   86
 59  \w     37.00  63.00   1.00   10.00    --   66.00  75.00 152.32   26
 60  \w     39.00  70.00   1.00   10.00    --   66.00  72.00-158.60   31
 61  \w     40.00 114.00   1.00   10.00    --   66.00  72.00  98.61   74
 62  \w     36.00  63.00   1.00   10.00    --   66.00  77.00  34.62   27
 63  \w     36.00  63.00   1.00   10.00    --   66.00  77.00 -39.56   27
 64  \w     46.00 132.00   1.00   10.00    --   70.00  67.00  49.32   86
 65  \w     44.00  71.00   1.00   10.00    --   70.00  74.00 -31.12   27
 66  \w     47.00  73.00   1.00   10.00    --   70.00  68.00 144.24   26
 67  \w     47.00  74.00   1.00   10.00    --   70.00  65.00 -79.67   27
 68  \w     47.00 138.00   1.00   10.00    --   70.00  68.00 -78.05   91
 69  \w     47.00  82.00   1.00   10.00    --   70.00  68.00-107.27   35
 70  \w     43.00  70.00   1.00   10.00    --   70.00  71.00 -14.10   27
 71  \w     45.00 136.00   1.00   10.00    --   70.00  69.00-137.19   91
 72  \w     46.00  71.00   1.00   10.00    --   74.00  76.00 -48.45   25
 73  \w     52.00 115.00   1.00   10.00    --   74.00  64.00  10.12   63
 74  \w     45.00  71.00   1.00   10.00    --   74.00  75.00 149.19   26
 75  \w     49.00  76.00   1.00   10.00    --   74.00  71.00-110.52   27
 76  \w     45.00  73.00   1.00   10.00    --   74.00  75.00-160.19   28
 77  \w     48.00  75.00   1.00   10.00    --   74.00  74.00  52.63   27
 78  \w     45.00  71.00   1.00   10.00    --   74.00  76.00 -75.82   26
 79  \w     52.00  84.00   1.00   10.00    --   74.00  64.00-127.35   32
 80  \w     46.00 143.00   1.00   10.00    --   74.00  74.00 111.62   97
 81  \w     49.00  86.00   1.00   10.00    --   78.00  76.00  80.80   37
 82  \w     48.00  76.00   1.00   10.00    --   78.00  77.00 151.74   28
 83  \w     57.00  84.00   1.00   10.00    --   78.00  67.00 -53.37   27
 84  \w     54.00  81.00   1.00   10.00    --   78.00  67.00-155.09   27
 85  \w     50.00  76.00   1.00   10.00    --   78.00  74.00 -76.01   26
 86  \w     62.00  94.00   1.00   10.00    --   78.00  64.00-113.07   32
 87  \w     50.00  77.00   1.00   10.00    --   78.00  74.00 104.37   27
 88  \w     60.00 126.00   1.00   10.00    --   78.00  63.00 -97.94   66
 89  \w     52.00  79.00   1.00   10.00    --   78.00  71.00  39.47   27
 90  \w     48.00  75.00   1.00   10.00    --   78.00  77.00  -3.75   27
 91  \w     54.00 152.00   1.00   20.00    --   82.00  76.00 158.33   98
 92  \w     55.00  82.00   1.00   20.00    --   82.00  71.00-133.74   27
 93  \w     53.00  86.00   1.00   20.00    --   82.00  75.00  17.48   33
 94  \w     64.00 127.00   1.00   20.00    --   82.00  48.00  13.89   63
 95  \w     63.00  95.00   1.00   20.00    --   82.00  56.00  59.63   32
 96  \w     57.00  84.00   1.00   20.00    --   82.00  69.00 -54.88   27
 97  \w     58.00  84.00   1.00   20.00    --   86.00  73.00  60.07   26
 98  \w     67.00  94.00   1.00   20.00    --   86.00  52.00  60.69   27
 99  \w     66.00 152.00   1.00   20.00    --   86.00  64.00  16.07   86
100  \w    108.00 155.00   1.00   20.00    --   86.00  75.00-171.60   47
101  \w     57.00  83.00   1.00   20.00    --   86.00  75.00-171.60   26
102  \w     64.00  91.00   1.00   20.00    --   86.00  61.00  58.30   27
103  \w     58.00  84.00   1.00   20.00    --   86.00  73.00 -40.78   26
104  \w     61.00  95.00   1.00   20.00    --   90.00  76.00  75.17   34
105  \w     61.00  87.00   1.00   20.00    --   90.00  76.00 131.45   26
106  \w     67.00 153.00   1.00   20.00    --   90.00  64.00 125.57   86
107  \w     72.00 107.00   1.00   20.00    --   94.00  50.00 -18.44   35
108  \w     76.00 107.00   1.00   20.00    --   94.00  59.00 154.79   31
109  \w     67.00 109.00   1.00   20.00    --   94.00  72.00  88.29   42
110  \w     69.00  96.00   1.00   20.00    --   98.00  76.00 -77.41   27
111  \w     68.00  94.00   1.00   20.00    --   98.00  77.00-134.21   26
112  \w     81.00 168.00   1.00   20.00    --  102.00  58.00 -18.98   87
113  \w     72.00  98.00   1.00   20.00    --  102.00  77.00-148.04   26
114  \w    126.00 153.00   1.00   20.00    --  108.00  77.00 150.00   27
115  \w     78.00 104.00   1.00   20.00    --  108.00  77.00 150.00   26
116  \w     78.00 104.00   1.00   20.00    --  108.00  77.00   0.00   26
117  \w     78.00 178.00   1.00   20.00    --  108.00  77.00 -60.00  100
118  \w     78.00 104.00   1.00   20.00    --  108.00  77.00-180.00   26
119  \w     78.00 104.00   1.00   20.00    --  108.00  77.00 120.00   26
120  \w     78.00 104.00   1.00   20.00    --  108.00  77.00  30.00   26
121  \w    104.00 131.00   1.00   20.00    --  108.00 -64.00  30.00   27
122  \w     42.00  89.00   1.00   20.00    --  108.00 -64.00  30.00   47
123  \w     78.00 177.00   1.00   20.00    --  108.00  77.00-120.00   99
124  \w    113.00 176.00   1.00   20.00    --  108.00  77.00  60.00   63
125  \w     79.00 106.00   1.00   20.00    --  108.00  77.00  60.00   27
126  \w     65.00 130.00   1.00   20.00    --  108.00 -64.00-150.00   65
127  \w    128.00 163.00   1.00   20.00    --  108.00 111.00 120.00   35
128  \w     56.00 138.00   1.00   20.00    --  108.00 -77.00  90.00   82
129  \w     77.00 111.00   1.00   20.00    --  108.00-111.00 -60.00   34
130  \w     46.00  73.00   1.00   20.00    --  108.00-111.00 -60.00   27
131  \w     36.00 116.00   1.00   20.00    --  108.00-111.00  60.00   80
132  \w     85.00 167.00   1.00   20.00    --  108.00  71.00 101.18   82
133  \w    144.00 175.00   1.00   20.00    --  108.00  63.00-151.68   31
134  \w     86.00 113.00   1.00   20.00    --  108.00  63.00-151.68   27
135  \w     86.00 112.00   1.00   20.00    --  108.00  62.00 -35.22   26
136  \w     87.00 114.00   1.00   20.00    --  108.00  52.00 -85.00   27
137  \w     81.00 118.00   1.00   20.00    --  108.00  71.00  -9.87   37
138  \w    153.00 178.00   1.00   20.00    --  108.00  75.00 -33.06   25
139  \w     79.00 105.00   1.00   20.00    --  108.00  75.00 -33.06   26
140  \w     87.00 114.00   1.00   20.00    --  108.00  77.00-150.00   27
141  \w     85.00 160.00   1.00   20.00    --  108.00  38.00-180.00   75
142  \w     89.00 167.00   1.00   20.00    --  108.00  64.00   0.00   78
143  \w     88.00 115.00   1.00   20.00    --  108.00  64.00 -30.00   27
144  \w     85.00 118.00   1.00   20.00    --  108.00  64.00-120.00   33
145  \w     86.00 138.00   1.00   20.00    --  108.00  64.00 -60.00   52
146  \w     86.00 113.00   1.00   20.00    --  108.00-111.00-180.00   27
147  \w     85.00 174.00   1.00   20.00    --  108.00  64.00 120.00   89
148  \w     79.00 175.00   1.00   20.00    --  108.00  77.00 -90.00   96
149  \w     85.00 111.00   1.00   20.00    --  108.00  64.00 -90.00   26
150  \w     79.00 106.00   1.00   20.00    --  108.00  77.00  90.00   27
151  \w     85.00 173.00   1.00   20.00    --  108.00  64.00  30.00   88
152  \w     85.00 112.00   1.00   20.00    --  108.00  64.00 150.00   27
153  \w     78.00 104.00   1.00   20.00    --  108.00  77.00 -30.00   26
154  \w     85.00 125.00   1.00   20.00    --  108.00  64.00  60.00   40
155  \w     84.00 164.00   1.00   20.00    --  108.00  38.00-120.00   80
156  \w    122.00 149.00   1.00   20.00    --  108.00  64.00  90.00   27
157  \w     86.00 111.00   1.00   20.00    --  108.00  64.00  90.00   25
158  \w     85.00 173.00   1.00   20.00    --  108.00  64.00-180.00   88
159  \w    105.00 144.00   1.00   20.00    --  108.00 -92.00-120.00   39
160  \w     36.00  89.00   1.00   20.00    --  108.00 -92.00-120.00   53
;
_diffrn_measurement_device 'four-circle diffractometer'
_diffrn_measurement_device_type 'Agilent SuperNova, Dual, Cu at zero, Eos'
_diffrn_measurement_method '\w scans'
_diffrn_measurement_specimen_support 'polyimid foil'
_diffrn_orient_matrix_type 'CrysAlisPro convention (1999,Acta A55,543-557)'
_diffrn_orient_matrix_UB_11 0.0049508000
_diffrn_orient_matrix_UB_12 -0.0777764000
_diffrn_orient_matrix_UB_13 0.0057115000
_diffrn_orient_matrix_UB_21 0.0604598000
_diffrn_orient_matrix_UB_22 -0.0011791000
_diffrn_orient_matrix_UB_23 -0.0405800000
_diffrn_orient_matrix_UB_31 0.0798721000
_diffrn_orient_matrix_UB_32 0.0057535000
_diffrn_orient_matrix_UB_33 0.0697621000
_diffrn_radiation_monochromator mirror
_diffrn_radiation_probe x-ray
_diffrn_radiation_type 'Cu K\a'
_diffrn_radiation_wavelength 1.54184
_diffrn_reflns_av_R_equivalents 0.2395
_diffrn_reflns_av_unetI/netI 0.0973
_diffrn_reflns_Laue_measured_fraction_full 0.990
_diffrn_reflns_Laue_measured_fraction_max 0.955
_diffrn_reflns_limit_h_max 19
_diffrn_reflns_limit_h_min -19
_diffrn_reflns_limit_k_max 23
_diffrn_reflns_limit_k_min -23
_diffrn_reflns_limit_l_max 24
_diffrn_reflns_limit_l_min -25
_diffrn_reflns_number 220936
_diffrn_reflns_point_group_measured_fraction_full 0.990
_diffrn_reflns_point_group_measured_fraction_max 0.955
_diffrn_reflns_theta_full 67.684
_diffrn_reflns_theta_max 69.568
_diffrn_reflns_theta_min 3.646
_diffrn_source 'microfocus X-Ray tube'
_diffrn_source_type 'Agilent SuperNova (Cu) X-ray Source'
_exptl_absorpt_coefficient_mu 3.052
_exptl_absorpt_correction_T_max 1.00000
_exptl_absorpt_correction_T_min 0.60636
_exptl_absorpt_correction_type multi-scan
_exptl_absorpt_process_details
;
CrysAlisPro 1.171.38.41 (Rigaku Oxford Diffraction, 2015)
Empirical absorption correction using spherical harmonics,
 implemented in SCALE3 ABSPACK scaling algorithm.
;
_exptl_crystal_colour black
_exptl_crystal_colour_primary black
_exptl_crystal_density_diffrn 1.671
_exptl_crystal_description needle
_exptl_crystal_F_000 3180
_exptl_crystal_size_max 0.200
_exptl_crystal_size_mid 0.015
_exptl_crystal_size_min 0.015
_refine_diff_density_max 0.534
_refine_diff_density_min -0.574
_refine_diff_density_rms 0.096
_refine_ls_extinction_method none
_refine_ls_goodness_of_fit_ref 0.966
_refine_ls_hydrogen_treatment constr
_refine_ls_matrix_type full
_refine_ls_number_parameters 1007
_refine_ls_number_reflns 11252
_refine_ls_number_restraints 284
_refine_ls_restrained_S_all 0.977
_refine_ls_R_factor_all 0.1595
_refine_ls_R_factor_gt 0.0758
_refine_ls_shift/su_max 0.000
_refine_ls_shift/su_mean 0.000
_refine_ls_structure_factor_coef Fsqd
_refine_ls_weighting_details 'w=1/[\s^2^(Fo^2^)+(0.1209P)^2^] where P=(Fo^2^+2Fc^2^)/3'
_refine_ls_weighting_scheme calc
_refine_ls_wR_factor_gt 0.1728
_refine_ls_wR_factor_ref 0.2277
_reflns_Friedel_coverage 0.000
_reflns_number_gt 5632
_reflns_number_total 11252
_reflns_threshold_expression 'I > 2\s(I)'
_cod_data_source_file jo7b02286_si_002.cif
_cod_data_source_block ga_ah4
_cod_depositor_comments 'Adding full bibliography for 4033164--4033168.cif.'
_cod_original_sg_symbol_H-M 'P 21/n'
_cod_database_code 4033164
_audit_block_refno 2563
_audit_block_usercomment 'AH-019x, needle, black'
_chemical_oxdiff_formula 'C48 H24 F14 N4 S4'
_chemical_oxdiff_usercomment 'AH-019x, needle, black'
_shelx_space_group_comment
;
The symmetry employed for this shelxl refinement is uniquely defined
by the following loop, which should always be used as a source of
symmetry information in preference to the above space-group names.
They are only intended as comments.
;
_shelx_estimated_absorpt_t_max 0.956
_shelx_estimated_absorpt_t_min 0.580
_reflns_odcompleteness_completeness 99.93
_reflns_odcompleteness_iscentric 1
_reflns_odcompleteness_theta 66.97
_shelxl_version_number 2014/7
_olex2_refinement_description
;
1. Fixed Uiso
 At 1.2 times of:
  All C(H) groups
 At 1.5 times of:
  All C(H,H,H) groups
2. Restrained distances
 C24-C25A \\sim C24-C25B
 with sigma of 0.001
 C24-F3A \\sim C24-F4A \\sim C24-F3B \\sim C24-F4B
 with sigma of 0.01
 F3A-F4A \\sim F3B-F4B
 with sigma of 0.02
3. Rigid body (RIGU) restrains
 C23, C24, C25A, C25B, C26, C27, C28, C73, C74, C75, F1, F2, F8, F9, F10, F11,
 F12, F13, F14, F3A, F4A, F5A, F6A, F7A, F51, F52, F53, F54, F55, F56, F57, F3B,
  F4B, F5B, F6B, F7B
 with sigma for 1-2 distances of 0.004 and sigma for 1-3 distances of 0.004
4. Same fragment restrains
{C25A, F5A, F6A, F7A} sigma for 1-2: 0.01, 1-3: 0.02
as
{C25B, F5B, F6B, F7B}
5. Others
 Sof(F3B)=Sof(F4B)=Sof(C25B)=Sof(F5B)=Sof(F6B)=Sof(F7B)=1-FVAR(1)
 Sof(F3A)=Sof(F4A)=Sof(C25A)=Sof(F5A)=Sof(F6A)=Sof(F7A)=FVAR(1)
6.a Aromatic/amide H refined with riding coordinates:
 C3(H3), C9(H9), C12(H12), C18(H18), C31(H31), C32(H32), C36(H36), C37(H37),
 C41(H41), C42(H42), C46(H46), C47(H47), C53(H53), C59(H59), C81(H81), C82(H82),
  C86(H86), C87(H87)
6.b Idealised Me refined as rotating group:
 C33(H33A,H33B,H33C), C38(H38A,H38B,H38C), C43(H43A,H43B,H43C), C48(H48A,H48B,
 H48C), C83(H83A,H83B,H83C), C88(H88A,H88B,H88C)
;
_olex2_submission_special_instructions 'No special instructions were received'
_oxdiff_exptl_absorpt_empirical_details
;
Empirical correction (ABSPACK) includes:
- Absorption correction using spherical harmonics
- Frame scaling
- Detector area scaling
;
_oxdiff_exptl_absorpt_empirical_full_max 2.681
_oxdiff_exptl_absorpt_empirical_full_min 0.615
_cell_oxdiff_length_a 16.6640(9)
_cell_oxdiff_length_b 19.7514(10)
_cell_oxdiff_length_c 20.6574(11)
_cell_oxdiff_angle_alpha 90.039(4)
_cell_oxdiff_angle_beta 112.817(5)
_cell_oxdiff_angle_gamma 90.006(4)
_cell_oxdiff_volume 6267.1(6)
_cell_oxdiff_measurement_reflns_used 7509

loop_
_symmetry_equiv_pos_as_xyz
'x, y, z'
'-x+1/2, y+1/2, -z+1/2'
'-x, -y, -z'
'x-1/2, -y-1/2, z-1/2'

loop_
_atom_site_label
_atom_site_type_symbol
_atom_site_fract_x
_atom_site_fract_y
_atom_site_fract_z
_atom_site_U_iso_or_equiv
_atom_site_adp_type
_atom_site_occupancy
_atom_site_site_symmetry_order
_atom_site_calc_flag
_atom_site_refinement_flags_posn
_atom_site_refinement_flags_adp
_atom_site_refinement_flags_occupancy
_atom_site_disorder_assembly
_atom_site_disorder_group
S1 S 1.15717(10) 0.68313(7) 0.65843(8) 0.0421(4) Uani 1 1 d . . . . .
S2 S 1.09859(10) 0.28782(7) 0.72921(8) 0.0413(4) Uani 1 1 d . . . . .
S3 S 0.50232(10) 0.67447(7) 0.32437(8) 0.0434(4) Uani 1 1 d . . . . .
S4 S 0.49381(10) 0.28076(8) 0.35606(8) 0.0457(4) Uani 1 1 d . . . . .
F1 F 1.3013(2) 0.53709(16) 0.74847(17) 0.0473(8) Uani 1 1 d . U . . .
F2 F 1.2997(2) 0.42696(16) 0.75293(19) 0.0546(10) Uani 1 1 d . U . . .
F8 F 0.3568(2) 0.52798(17) 0.26363(18) 0.0492(9) Uani 1 1 d . U . . .
F9 F 0.3571(2) 0.41849(17) 0.26323(18) 0.0509(9) Uani 1 1 d . U . . .
F10 F 0.3024(2) 0.47342(17) 0.13618(18) 0.0539(9) Uani 1 1 d . U . . .
F11 F 0.4221(2) 0.41408(16) 0.16472(19) 0.0546(9) Uani 1 1 d . U . . .
F12 F 0.4085(3) 0.5232(2) 0.0822(2) 0.0751(12) Uani 1 1 d . U . . .
F13 F 0.4033(3) 0.58924(18) 0.1633(2) 0.0710(11) Uani 1 1 d . U . . .
F14 F 0.5158(2) 0.5275(2) 0.1816(2) 0.0634(11) Uani 1 1 d . U . . .
N1 N 1.1295(3) 0.5421(2) 0.6711(2) 0.0348(11) Uani 1 1 d . . . . .
N2 N 1.1312(3) 0.4209(2) 0.6749(2) 0.0350(11) Uani 1 1 d . . . . .
N3 N 0.5300(3) 0.5342(2) 0.3232(2) 0.0372(11) Uani 1 1 d . . . . .
N4 N 0.5279(3) 0.4133(2) 0.3317(2) 0.0362(11) Uani 1 1 d . . . . .
C1 C 1.0486(4) 0.5419(3) 0.6219(3) 0.0340(13) Uani 1 1 d . . . . .
C2 C 1.0045(4) 0.6055(3) 0.5955(3) 0.0350(13) Uani 1 1 d . . . . .
C3 C 0.9235(4) 0.6024(3) 0.5437(3) 0.0351(13) Uani 1 1 d . . . . .
H3 H 0.8965 0.6439 0.5235 0.042 Uiso 1 1 calc R . . . .
C4 C 0.8757(4) 0.5412(3) 0.5173(3) 0.0322(13) Uani 1 1 d . . . . .
C5 C 0.9180(4) 0.4788(3) 0.5453(3) 0.0326(13) Uani 1 1 d . . . . .
C6 C 1.0046(4) 0.4803(2) 0.5955(3) 0.0306(12) Uani 1 1 d . . . . .
C7 C 1.0494(4) 0.4196(3) 0.6257(3) 0.0327(13) Uani 1 1 d . . . . .
C8 C 1.0053(4) 0.3552(3) 0.6042(3) 0.0329(13) Uani 1 1 d . . . . .
C9 C 0.9229(4) 0.3560(3) 0.5550(3) 0.0354(13) Uani 1 1 d . . . . .
H9 H 0.8948 0.3137 0.5402 0.043 Uiso 1 1 calc R . . . .
C10 C 0.8746(4) 0.4157(3) 0.5235(3) 0.0333(13) Uani 1 1 d . . . . .
C11 C 0.7887(4) 0.5405(3) 0.4679(3) 0.0342(13) Uani 1 1 d . . . . .
C12 C 0.7409(4) 0.6002(3) 0.4372(3) 0.0356(13) Uani 1 1 d . . . . .
H12 H 0.7689 0.6427 0.4518 0.043 Uiso 1 1 calc R . . . .
C13 C 0.6578(4) 0.6002(3) 0.3881(3) 0.0345(13) Uani 1 1 d . . . . .
C14 C 0.6132(4) 0.5360(3) 0.3692(3) 0.0350(13) Uani 1 1 d . . . . .
C15 C 0.6579(4) 0.4752(3) 0.3993(3) 0.0337(13) Uani 1 1 d . . . . .
C16 C 0.7461(4) 0.4771(3) 0.4478(3) 0.0341(13) Uani 1 1 d . . . . .
C17 C 0.7874(4) 0.4153(3) 0.4764(3) 0.0328(13) Uani 1 1 d . . . . .
C18 C 0.7380(4) 0.3547(3) 0.4574(3) 0.0353(13) Uani 1 1 d . . . . .
H18 H 0.7660 0.3138 0.4786 0.042 Uiso 1 1 calc R . . . .
C19 C 0.6531(4) 0.3506(3) 0.4109(3) 0.0333(13) Uani 1 1 d . . . . .
C20 C 0.6112(4) 0.4136(3) 0.3786(3) 0.0326(13) Uani 1 1 d . . . . .
C21 C 1.1652(4) 0.4818(3) 0.6945(3) 0.0365(13) Uani 1 1 d . . . . .
C22 C 0.4938(4) 0.4734(3) 0.3075(3) 0.0389(14) Uani 1 1 d . . . . .
C23 C 1.2531(4) 0.4834(3) 0.7534(3) 0.0397(13) Uani 1 1 d . U . . .
C24 C 1.2502(4) 0.4863(2) 0.8258(3) 0.0542(15) Uani 1 1 d D U . . .
F3A F 1.2051(4) 0.5477(3) 0.8276(3) 0.0640(17) Uani 0.753(5) 1 d D U P A 1
F4A F 1.1875(4) 0.4391(3) 0.8281(3) 0.0588(17) Uani 0.753(5) 1 d D U P A 1
C25A C 1.3252(6) 0.4824(5) 0.8958(5) 0.052(2) Uani 0.753(5) 1 d D U P A 1
F5A F 1.3798(4) 0.5317(3) 0.8975(3) 0.0754(18) Uani 0.753(5) 1 d D U P A 1
F6A F 1.3016(4) 0.4873(3) 0.9480(3) 0.0710(17) Uani 0.753(5) 1 d D U P A 1
F7A F 1.3630(3) 0.4247(3) 0.8977(3) 0.0641(16) Uani 0.753(5) 1 d D U P A 1
C26 C 0.4012(4) 0.4736(3) 0.2539(3) 0.0415(14) Uani 1 1 d . U . . .
C27 C 0.3883(4) 0.4730(3) 0.1769(3) 0.0428(13) Uani 1 1 d . U . . .
C28 C 0.4302(5) 0.5295(3) 0.1522(4) 0.0519(15) Uani 1 1 d . U . . .
C29 C 1.0459(4) 0.6707(3) 0.6250(3) 0.0381(14) Uani 1 1 d . . . . .
C30 C 1.0026(4) 0.7298(3) 0.6289(3) 0.0367(14) Uani 1 1 d . . . . .
C31 C 1.0616(4) 0.7843(3) 0.6573(3) 0.0398(14) Uani 1 1 d . . . . .
H31 H 1.0439 0.8284 0.6644 0.048 Uiso 1 1 calc R . . . .
C32 C 1.1463(4) 0.7665(3) 0.6732(3) 0.0423(15) Uani 1 1 d . . . . .
H32 H 1.1937 0.7973 0.6905 0.051 Uiso 1 1 calc R . . . .
C33 C 0.9064(4) 0.7376(3) 0.6105(3) 0.0465(16) Uani 1 1 d . . . . .
H33A H 0.8774 0.7497 0.5608 0.070 Uiso 1 1 calc GR . . . .
H33B H 0.8965 0.7733 0.6395 0.070 Uiso 1 1 calc GR . . . .
H33C H 0.8825 0.6948 0.6192 0.070 Uiso 1 1 calc GR . . . .
C34 C 1.0454(4) 0.2913(3) 0.6386(3) 0.0365(13) Uani 1 1 d . . . . .
C35 C 1.0360(4) 0.2278(3) 0.6085(3) 0.0379(14) Uani 1 1 d . . . . .
C36 C 1.0739(4) 0.1774(3) 0.6611(3) 0.0444(15) Uani 1 1 d . . . . .
H36 H 1.0747 0.1306 0.6506 0.053 Uiso 1 1 calc R . . . .
C37 C 1.1087(4) 0.2023(3) 0.7273(3) 0.0393(14) Uani 1 1 d . . . . .
H37 H 1.1356 0.1751 0.7679 0.047 Uiso 1 1 calc R . . . .
C38 C 0.9951(4) 0.2111(3) 0.5326(3) 0.0478(16) Uani 1 1 d . . . . .
H38A H 0.9370 0.1920 0.5219 0.072 Uiso 1 1 calc GR . . . .
H38B H 1.0312 0.1779 0.5210 0.072 Uiso 1 1 calc GR . . . .
H38C H 0.9900 0.2522 0.5048 0.072 Uiso 1 1 calc GR . . . .
C39 C 0.6143(4) 0.6638(3) 0.3544(3) 0.0375(14) Uani 1 1 d . . . . .
C40 C 0.6535(4) 0.7229(3) 0.3467(3) 0.0368(14) Uani 1 1 d . . . . .
C41 C 0.5931(4) 0.7751(3) 0.3173(3) 0.0426(15) Uani 1 1 d . . . . .
H41 H 0.6091 0.8189 0.3073 0.051 Uiso 1 1 calc R . . . .
C42 C 0.5101(4) 0.7572(3) 0.3046(3) 0.0388(14) Uani 1 1 d . . . . .
H42 H 0.4619 0.7871 0.2869 0.047 Uiso 1 1 calc R . . . .
C43 C 0.7493(4) 0.7333(3) 0.3633(3) 0.0445(15) Uani 1 1 d . . . . .
H43A H 0.7787 0.7470 0.4125 0.067 Uiso 1 1 calc GR . . . .
H43B H 0.7566 0.7687 0.3329 0.067 Uiso 1 1 calc GR . . . .
H43C H 0.7748 0.6910 0.3554 0.067 Uiso 1 1 calc GR . . . .
C44 C 0.6069(4) 0.2846(3) 0.3947(3) 0.0392(14) Uani 1 1 d . . . . .
C45 C 0.6427(4) 0.2203(3) 0.4102(3) 0.0435(15) Uani 1 1 d . . . . .
C46 C 0.5767(4) 0.1704(3) 0.3916(3) 0.0434(15) Uani 1 1 d . . . . .
H46 H 0.5893 0.1234 0.3982 0.052 Uiso 1 1 calc R . . . .
C47 C 0.4944(4) 0.1947(3) 0.3637(3) 0.0464(16) Uani 1 1 d . . . . .
H47 H 0.4435 0.1674 0.3502 0.056 Uiso 1 1 calc R . . . .
C48 C 0.7360(4) 0.2000(3) 0.4440(3) 0.0478(16) Uani 1 1 d . . . . .
H48A H 0.7707 0.2275 0.4250 0.072 Uiso 1 1 calc GR . . . .
H48B H 0.7419 0.1521 0.4344 0.072 Uiso 1 1 calc GR . . . .
H48C H 0.7566 0.2071 0.4948 0.072 Uiso 1 1 calc GR . . . .
S51 S 0.75726(10) 0.71550(8) 0.70699(8) 0.0445(4) Uani 1 1 d . . . . .
S52 S 0.85052(10) 0.32497(7) 0.67720(8) 0.0444(4) Uani 1 1 d . . . . .
F51 F 0.9660(2) 0.58182(16) 0.74355(18) 0.0498(9) Uani 1 1 d . U . . .
F52 F 0.9747(2) 0.47263(17) 0.7527(2) 0.0616(10) Uani 1 1 d . U . . .
F53 F 0.8584(3) 0.5805(2) 0.8191(2) 0.0831(14) Uani 1 1 d . U . . .
F54 F 0.8799(3) 0.4715(2) 0.8323(2) 0.1029(17) Uani 1 1 d . U . . .
F55 F 1.0298(3) 0.6012(2) 0.8846(2) 0.0883(14) Uani 1 1 d . U . . .
F56 F 0.9768(4) 0.5444(3) 0.9437(2) 0.1094(17) Uani 1 1 d . U . . .
F57 F 1.0543(4) 0.4969(3) 0.8958(3) 0.131(2) Uani 1 1 d . U . . .
N51 N 0.7961(3) 0.5789(2) 0.6657(3) 0.0402(12) Uani 1 1 d . . . . .
N52 N 0.8057(3) 0.4582(2) 0.6734(2) 0.0381(11) Uani 1 1 d . . . . .
C51 C 0.7147(4) 0.5743(3) 0.6179(3) 0.0377(14) Uani 1 1 d . . . . .
C52 C 0.6650(4) 0.6353(3) 0.5899(3) 0.0338(13) Uani 1 1 d . . . . .
C53 C 0.5815(4) 0.6293(3) 0.5422(3) 0.0383(14) Uani 1 1 d . . . . .
H53 H 0.5499 0.6696 0.5234 0.046 Uiso 1 1 calc R . . . .
C54 C 0.5386(4) 0.5654(3) 0.5188(3) 0.0334(13) Uani 1 1 d . . . . .
C55 C 0.5871(4) 0.5054(3) 0.5463(3) 0.0347(13) Uani 1 1 d . . . . .
C56 C 0.6745(4) 0.5106(3) 0.5947(3) 0.0362(13) Uani 1 1 d . . . . .
C57 C 0.7249(4) 0.4521(3) 0.6247(3) 0.0353(13) Uani 1 1 d . . . . .
C58 C 0.6881(4) 0.3848(3) 0.6031(3) 0.0362(13) Uani 1 1 d . . . . .
C59 C 0.6035(4) 0.3826(3) 0.5568(3) 0.0384(14) Uani 1 1 d . . . . .
H59 H 0.5784 0.3392 0.5426 0.046 Uiso 1 1 calc R . . . .
C60 C 0.4509(4) 0.5599(3) 0.4723(3) 0.0346(13) Uani 1 1 d . . . . .
C71 C 0.8351(4) 0.5206(3) 0.6909(3) 0.0406(14) Uani 1 1 d . . . . .
C73 C 0.9226(4) 0.5264(3) 0.7509(3) 0.0438(14) Uani 1 1 d . U . . .
C74 C 0.9147(5) 0.5310(3) 0.8224(3) 0.0548(16) Uani 1 1 d . U . . .
C75 C 0.9959(5) 0.5423(3) 0.8867(4) 0.0658(18) Uani 1 1 d . U . . .
C79 C 0.7005(4) 0.7029(3) 0.6173(3) 0.0380(14) Uani 1 1 d . . . . .
C80 C 0.6852(4) 0.7636(3) 0.5821(3) 0.0419(15) Uani 1 1 d . . . . .
C81 C 0.7207(4) 0.8190(3) 0.6277(3) 0.0438(15) Uani 1 1 d . . . . .
H81 H 0.7176 0.8644 0.6118 0.053 Uiso 1 1 calc R . . . .
C82 C 0.7603(4) 0.8008(3) 0.6973(3) 0.0454(15) Uani 1 1 d . . . . .
H82 H 0.7859 0.8318 0.7349 0.055 Uiso 1 1 calc R . . . .
C83 C 0.6411(5) 0.7731(3) 0.5048(3) 0.0529(17) Uani 1 1 d . . . . .
H83A H 0.6429 0.7306 0.4809 0.079 Uiso 1 1 calc GR . . . .
H83B H 0.6710 0.8086 0.4895 0.079 Uiso 1 1 calc GR . . . .
H83C H 0.5803 0.7863 0.4930 0.079 Uiso 1 1 calc GR . . . .
C84 C 0.7394(4) 0.3231(3) 0.6281(3) 0.0369(14) Uani 1 1 d . . . . .
C85 C 0.7107(4) 0.2562(3) 0.6118(3) 0.0398(14) Uani 1 1 d . . . . .
C86 C 0.7814(4) 0.2103(3) 0.6389(3) 0.0438(15) Uani 1 1 d . . . . .
H86 H 0.7743 0.1627 0.6327 0.053 Uiso 1 1 calc R . . . .
C87 C 0.8593(4) 0.2391(3) 0.6742(3) 0.0419(15) Uani 1 1 d . . . . .
H87 H 0.9124 0.2148 0.6948 0.050 Uiso 1 1 calc R . . . .
C88 C 0.6207(4) 0.2281(3) 0.5739(3) 0.0468(16) Uani 1 1 d . . . . .
H88A H 0.5809 0.2481 0.5933 0.070 Uiso 1 1 calc GR . . . .
H88B H 0.6219 0.1788 0.5799 0.070 Uiso 1 1 calc GR . . . .
H88C H 0.6006 0.2390 0.5238 0.070 Uiso 1 1 calc GR . . . .
F3B F 1.3434(7) 0.4775(9) 0.8656(8) 0.062(4) Uani 0.247(5) 1 d D U P A 2
F4B F 1.2264(11) 0.4172(5) 0.8296(10) 0.053(5) Uani 0.247(5) 1 d D U P A 2
C25B C 1.2190(11) 0.5427(7) 0.8590(8) 0.068(5) Uani 0.247(5) 1 d D U P A 2
F5B F 1.2389(12) 0.5205(9) 0.9223(8) 0.082(5) Uani 0.247(5) 1 d D U P A 2
F6B F 1.2593(11) 0.5927(8) 0.8491(10) 0.083(5) Uani 0.247(5) 1 d D U P A 2
F7B F 1.1407(10) 0.5345(8) 0.8165(7) 0.062(4) Uani 0.247(5) 1 d D U P A 2

loop_
_atom_site_aniso_label
_atom_site_aniso_U_11
_atom_site_aniso_U_22
_atom_site_aniso_U_33
_atom_site_aniso_U_23
_atom_site_aniso_U_13
_atom_site_aniso_U_12
S1 0.0353(9) 0.0409(8) 0.0431(9) -0.0042(7) 0.0074(8) -0.0032(7)
S2 0.0380(9) 0.0445(8) 0.0318(8) 0.0037(6) 0.0027(7) 0.0013(7)
S3 0.0337(9) 0.0403(8) 0.0462(10) 0.0002(7) 0.0044(8) 0.0025(7)
S4 0.0376(10) 0.0453(9) 0.0460(10) -0.0038(7) 0.0073(8) -0.0044(7)
F1 0.036(2) 0.0474(19) 0.044(2) 0.0035(15) -0.0002(17) -0.0082(15)
F2 0.037(2) 0.0433(19) 0.061(2) -0.0038(16) -0.0060(19) 0.0063(15)
F8 0.034(2) 0.057(2) 0.046(2) -0.0042(16) 0.0042(17) 0.0076(15)
F9 0.034(2) 0.056(2) 0.049(2) 0.0076(16) 0.0023(18) -0.0110(16)
F10 0.039(2) 0.061(2) 0.047(2) -0.0018(17) -0.0003(17) -0.0067(16)
F11 0.055(2) 0.049(2) 0.051(2) -0.0079(16) 0.0101(19) 0.0015(17)
F12 0.078(3) 0.097(3) 0.041(2) 0.007(2) 0.012(2) -0.021(2)
F13 0.078(3) 0.049(2) 0.081(3) 0.0072(19) 0.025(2) -0.0002(19)
F14 0.044(2) 0.090(3) 0.050(2) 0.002(2) 0.0123(19) -0.0113(19)
N1 0.032(3) 0.035(3) 0.031(3) 0.002(2) 0.004(2) -0.001(2)
N2 0.025(3) 0.040(3) 0.031(3) 0.000(2) 0.001(2) 0.000(2)
N3 0.032(3) 0.039(3) 0.031(3) -0.004(2) 0.002(2) -0.003(2)
N4 0.037(3) 0.040(3) 0.025(3) -0.001(2) 0.005(2) 0.000(2)
C1 0.029(3) 0.037(3) 0.028(3) -0.001(2) 0.003(3) -0.001(2)
C2 0.033(4) 0.036(3) 0.028(3) -0.001(2) 0.003(3) 0.001(2)
C3 0.035(4) 0.034(3) 0.031(3) 0.001(2) 0.007(3) 0.004(2)
C4 0.031(3) 0.035(3) 0.022(3) -0.004(2) 0.001(3) -0.004(2)
C5 0.029(3) 0.038(3) 0.025(3) -0.001(2) 0.003(3) 0.001(2)
C6 0.030(3) 0.034(3) 0.023(3) 0.000(2) 0.003(3) -0.001(2)
C7 0.028(3) 0.039(3) 0.025(3) 0.002(2) 0.004(3) 0.001(2)
C8 0.027(3) 0.038(3) 0.028(3) -0.003(2) 0.005(3) 0.001(2)
C9 0.041(4) 0.032(3) 0.029(3) -0.003(2) 0.009(3) -0.005(3)
C10 0.032(3) 0.034(3) 0.029(3) -0.002(2) 0.007(3) 0.001(2)
C11 0.029(3) 0.038(3) 0.028(3) 0.001(2) 0.002(3) 0.000(2)
C12 0.036(4) 0.036(3) 0.026(3) 0.002(2) 0.003(3) -0.001(3)
C13 0.034(4) 0.038(3) 0.024(3) 0.000(2) 0.004(3) 0.007(3)
C14 0.037(4) 0.036(3) 0.027(3) -0.003(2) 0.007(3) -0.001(3)
C15 0.033(3) 0.039(3) 0.024(3) -0.001(2) 0.006(3) 0.003(3)
C16 0.030(3) 0.037(3) 0.027(3) -0.005(2) 0.001(3) 0.000(2)
C17 0.027(3) 0.035(3) 0.029(3) -0.001(2) 0.003(3) -0.001(2)
C18 0.036(4) 0.035(3) 0.028(3) -0.001(2) 0.004(3) 0.001(3)
C19 0.037(4) 0.030(3) 0.026(3) -0.003(2) 0.004(3) -0.001(2)
C20 0.030(3) 0.036(3) 0.029(3) 0.001(2) 0.008(3) -0.002(2)
C21 0.036(4) 0.036(3) 0.032(3) 0.004(2) 0.007(3) -0.001(3)
C22 0.034(4) 0.044(3) 0.032(3) 0.001(3) 0.005(3) 0.003(3)
C23 0.035(3) 0.036(3) 0.036(3) 0.004(2) 0.000(3) 0.001(2)
C24 0.059(4) 0.054(3) 0.037(3) 0.003(2) 0.004(3) -0.010(3)
F3A 0.069(4) 0.078(4) 0.034(3) -0.011(3) 0.009(3) 0.013(3)
F4A 0.052(4) 0.080(4) 0.040(3) 0.002(3) 0.012(3) -0.013(3)
C25A 0.060(5) 0.055(4) 0.026(4) 0.003(3) 0.000(3) -0.008(3)
F5A 0.075(4) 0.073(4) 0.052(3) 0.008(3) -0.003(3) -0.032(3)
F6A 0.074(4) 0.094(4) 0.033(3) -0.001(3) 0.006(3) -0.005(3)
F7A 0.060(3) 0.065(3) 0.048(3) 0.005(2) 0.000(3) 0.004(2)
C26 0.030(3) 0.039(3) 0.046(3) -0.001(2) 0.005(3) -0.006(2)
C27 0.034(3) 0.042(3) 0.041(3) -0.004(2) 0.002(3) 0.000(2)
C28 0.046(4) 0.059(3) 0.042(3) 0.000(3) 0.007(3) -0.005(3)
C29 0.034(4) 0.034(3) 0.036(3) -0.005(2) 0.004(3) -0.005(3)
C30 0.035(4) 0.038(3) 0.029(3) -0.001(2) 0.003(3) -0.001(3)
C31 0.046(4) 0.035(3) 0.030(3) -0.002(3) 0.005(3) -0.006(3)
C32 0.041(4) 0.041(3) 0.037(4) -0.003(3) 0.007(3) -0.009(3)
C33 0.038(4) 0.047(4) 0.047(4) -0.007(3) 0.008(3) 0.000(3)
C34 0.026(3) 0.039(3) 0.034(3) 0.004(3) -0.001(3) 0.002(2)
C35 0.031(3) 0.039(3) 0.036(4) 0.004(3) 0.004(3) -0.002(3)
C36 0.041(4) 0.034(3) 0.054(4) 0.006(3) 0.014(3) -0.002(3)
C37 0.036(4) 0.036(3) 0.044(4) 0.011(3) 0.012(3) 0.004(3)
C38 0.053(4) 0.042(3) 0.037(4) -0.004(3) 0.004(3) 0.004(3)
C39 0.032(3) 0.041(3) 0.029(3) -0.004(2) 0.000(3) 0.000(3)
C40 0.035(4) 0.039(3) 0.029(3) 0.000(2) 0.004(3) 0.003(3)
C41 0.041(4) 0.039(3) 0.039(4) 0.003(3) 0.007(3) 0.003(3)
C42 0.032(4) 0.037(3) 0.036(3) 0.000(3) 0.001(3) 0.007(3)
C43 0.038(4) 0.044(3) 0.043(4) 0.008(3) 0.007(3) 0.000(3)
C44 0.037(4) 0.044(3) 0.028(3) 0.001(3) 0.004(3) -0.001(3)
C45 0.048(4) 0.044(3) 0.035(4) -0.003(3) 0.011(3) -0.005(3)
C46 0.053(4) 0.037(3) 0.038(4) -0.002(3) 0.016(3) -0.005(3)
C47 0.044(4) 0.041(3) 0.049(4) -0.001(3) 0.012(4) -0.010(3)
C48 0.047(4) 0.038(3) 0.050(4) -0.006(3) 0.010(4) -0.003(3)
S51 0.0432(10) 0.0472(9) 0.0342(9) -0.0022(7) 0.0051(8) -0.0041(7)
S52 0.0373(9) 0.0442(8) 0.0444(10) 0.0046(7) 0.0079(8) 0.0045(7)
F51 0.041(2) 0.053(2) 0.043(2) -0.0012(16) 0.0018(18) -0.0067(16)
F52 0.041(2) 0.049(2) 0.070(3) -0.0087(18) -0.006(2) 0.0074(16)
F53 0.075(3) 0.121(4) 0.043(2) 0.002(2) 0.012(2) 0.035(3)
F54 0.132(4) 0.106(3) 0.052(3) 0.008(2) 0.015(3) -0.062(3)
F55 0.113(4) 0.074(3) 0.054(3) -0.007(2) 0.005(3) -0.033(3)
F56 0.135(5) 0.132(4) 0.040(3) 0.008(3) 0.011(3) -0.020(3)
F57 0.127(4) 0.094(3) 0.092(4) -0.034(3) -0.043(3) 0.051(3)
N51 0.037(3) 0.042(3) 0.034(3) 0.003(2) 0.006(3) -0.002(2)
N52 0.035(3) 0.042(3) 0.032(3) -0.001(2) 0.007(3) -0.001(2)
C51 0.034(4) 0.041(3) 0.032(3) -0.003(3) 0.006(3) 0.005(3)
C52 0.032(4) 0.033(3) 0.033(3) 0.000(2) 0.008(3) 0.001(2)
C53 0.043(4) 0.036(3) 0.028(3) -0.001(2) 0.005(3) 0.003(3)
C54 0.033(3) 0.037(3) 0.024(3) -0.002(2) 0.004(3) 0.003(2)
C55 0.034(3) 0.037(3) 0.027(3) 0.001(2) 0.005(3) 0.002(3)
C56 0.031(3) 0.043(3) 0.028(3) 0.000(3) 0.005(3) -0.001(3)
C57 0.034(4) 0.036(3) 0.032(3) 0.000(2) 0.008(3) 0.000(3)
C58 0.038(4) 0.039(3) 0.025(3) 0.001(2) 0.005(3) 0.006(3)
C59 0.041(4) 0.034(3) 0.034(3) 0.002(3) 0.008(3) 0.000(3)
C60 0.036(4) 0.036(3) 0.026(3) 0.000(2) 0.006(3) 0.001(3)
C71 0.041(4) 0.041(3) 0.031(3) 0.001(3) 0.005(3) 0.004(3)
C73 0.034(3) 0.039(3) 0.044(3) 0.004(2) -0.001(3) 0.003(2)
C74 0.058(4) 0.053(3) 0.040(3) 0.009(3) 0.003(3) -0.001(3)
C75 0.078(4) 0.045(3) 0.046(4) 0.004(3) -0.008(3) 0.001(3)
C79 0.030(3) 0.043(3) 0.033(3) 0.000(3) 0.003(3) 0.004(3)
C80 0.038(4) 0.045(3) 0.035(4) 0.000(3) 0.006(3) 0.003(3)
C81 0.039(4) 0.042(3) 0.043(4) -0.005(3) 0.009(3) -0.006(3)
C82 0.046(4) 0.044(3) 0.044(4) -0.010(3) 0.014(3) -0.007(3)
C83 0.069(5) 0.045(4) 0.031(4) -0.004(3) 0.004(3) -0.012(3)
C84 0.036(4) 0.040(3) 0.028(3) 0.002(2) 0.004(3) 0.004(3)
C85 0.035(4) 0.044(3) 0.032(3) 0.000(3) 0.004(3) 0.003(3)
C86 0.047(4) 0.046(3) 0.033(3) 0.005(3) 0.009(3) 0.007(3)
C87 0.036(4) 0.044(3) 0.042(4) 0.005(3) 0.010(3) 0.010(3)
C88 0.045(4) 0.039(3) 0.045(4) 0.004(3) 0.004(3) 0.007(3)
F3B 0.065(6) 0.068(10) 0.033(7) 0.009(7) -0.001(5) -0.009(6)
F4B 0.067(11) 0.045(6) 0.042(8) 0.008(5) 0.015(9) -0.007(6)
C25B 0.071(9) 0.069(7) 0.057(8) -0.008(6) 0.016(7) -0.008(6)
F5B 0.086(12) 0.094(11) 0.058(7) -0.001(6) 0.020(7) 0.004(9)
F6B 0.087(11) 0.061(7) 0.105(12) -0.011(7) 0.042(10) -0.008(7)
F7B 0.063(8) 0.079(10) 0.045(8) -0.006(6) 0.022(6) -0.002(6)

loop_
_atom_type_symbol
_atom_type_description
_atom_type_scat_dispersion_real
_atom_type_scat_dispersion_imag
_atom_type_scat_source
C C 0.0181 0.0091 'International Tables Vol C Tables 4.2.6.8 and 6.1.1.4'
H H 0.0000 0.0000 'International Tables Vol C Tables 4.2.6.8 and 6.1.1.4'
F F 0.0727 0.0534 'International Tables Vol C Tables 4.2.6.8 and 6.1.1.4'
N N 0.0311 0.0180 'International Tables Vol C Tables 4.2.6.8 and 6.1.1.4'
S S 0.3331 0.5567 'International Tables Vol C Tables 4.2.6.8 and 6.1.1.4'

loop_
_geom_angle_atom_site_label_1
_geom_angle_atom_site_label_2
_geom_angle_atom_site_label_3
_geom_angle
_geom_angle_site_symmetry_1
_geom_angle_site_symmetry_3
C32 S1 C29 92.1(3) . .
C37 S2 C34 91.6(3) . .
C42 S3 C39 91.8(3) . .
C47 S4 C44 92.0(3) . .
C21 N1 C1 116.7(5) . .
C21 N2 C7 115.8(5) . .
C22 N3 C14 116.4(5) . .
C22 N4 C20 115.8(5) . .
N1 C1 C2 119.8(5) . .
N1 C1 C6 120.9(5) . .
C6 C1 C2 119.3(5) . .
C1 C2 C29 120.9(5) . .
C3 C2 C1 117.4(5) . .
C3 C2 C29 121.7(5) . .
C2 C3 H3 117.6 . .
C2 C3 C4 124.9(5) . .
C4 C3 H3 117.6 . .
C5 C4 C3 117.4(5) . .
C11 C4 C3 123.1(5) . .
C11 C4 C5 119.5(5) . .
C6 C5 C4 119.0(5) . .
C6 C5 C10 119.9(5) . .
C10 C5 C4 121.2(5) . .
C1 C6 C7 116.8(5) . .
C5 C6 C1 121.8(5) . .
C5 C6 C7 121.2(5) . .
N2 C7 C6 121.4(5) . .
N2 C7 C8 119.4(5) . .
C6 C7 C8 119.2(5) . .
C7 C8 C34 121.5(5) . .
C9 C8 C7 117.6(5) . .
C9 C8 C34 120.6(5) . .
C8 C9 H9 117.3 . .
C8 C9 C10 125.3(5) . .
C10 C9 H9 117.3 . .
C5 C10 C9 116.7(5) . .
C17 C10 C5 119.1(5) . .
C17 C10 C9 124.1(5) . .
C4 C11 C12 123.5(5) . .
C4 C11 C16 118.5(5) . .
C16 C11 C12 118.1(5) . .
C11 C12 H12 118.0 . .
C13 C12 C11 124.1(5) . .
C13 C12 H12 118.0 . .
C12 C13 C14 118.0(5) . .
C12 C13 C39 121.3(5) . .
C14 C13 C39 120.7(5) . .
N3 C14 C13 119.8(5) . .
N3 C14 C15 120.5(5) . .
C15 C14 C13 119.7(5) . .
C16 C15 C14 120.5(5) . .
C20 C15 C14 117.3(5) . .
C20 C15 C16 122.2(5) . .
C11 C16 C15 119.5(5) . .
C17 C16 C11 122.2(5) . .
C17 C16 C15 118.2(5) . .
C10 C17 C16 119.5(5) . .
C10 C17 C18 122.0(5) . .
C16 C17 C18 118.6(5) . .
C17 C18 H18 117.5 . .
C19 C18 C17 124.9(5) . .
C19 C18 H18 117.5 . .
C18 C19 C20 116.9(5) . .
C18 C19 C44 120.9(5) . .
C20 C19 C44 122.2(5) . .
N4 C20 C15 120.8(5) . .
N4 C20 C19 120.1(5) . .
C15 C20 C19 119.0(5) . .
N1 C21 C23 115.7(5) . .
N2 C21 N1 128.4(5) . .
N2 C21 C23 115.8(5) . .
N3 C22 N4 129.1(5) . .
N3 C22 C26 114.5(5) . .
N4 C22 C26 116.4(5) . .
F1 C23 F2 106.5(5) . .
F1 C23 C21 112.0(4) . .
F1 C23 C24 106.9(4) . .
F2 C23 C21 110.9(5) . .
F2 C23 C24 105.9(4) . .
C21 C23 C24 114.1(5) . .
F3A C24 C23 105.9(5) . .
F3A C24 C25A 105.5(6) . .
F4A C24 C23 108.3(5) . .
F4A C24 F3A 99.0(5) . .
F4A C24 C25A 106.4(6) . .
C25A C24 C23 128.0(7) . .
F3B C24 C23 96.7(8) . .
F3B C24 C25B 108.2(10) . .
F4B C24 C23 97.6(9) . .
F4B C24 F3B 96.5(9) . .
F4B C24 C25B 122.1(11) . .
C25B C24 C23 128.8(8) . .
F5A C25A C24 107.1(7) . .
F6A C25A C24 113.1(8) . .
F6A C25A F5A 110.6(8) . .
F6A C25A F7A 110.1(8) . .
F7A C25A C24 106.8(7) . .
F7A C25A F5A 108.9(8) . .
F8 C26 F9 104.8(4) . .
F8 C26 C22 110.6(5) . .
F8 C26 C27 107.2(5) . .
F9 C26 C22 110.2(5) . .
F9 C26 C27 106.0(5) . .
C22 C26 C27 117.3(5) . .
F10 C27 F11 107.8(4) . .
F10 C27 C26 109.8(5) . .
F10 C27 C28 107.6(5) . .
F11 C27 C26 107.4(5) . .
F11 C27 C28 107.1(5) . .
C28 C27 C26 116.8(5) . .
F12 C28 C27 109.0(5) . .
F13 C28 F12 107.5(5) . .
F13 C28 F14 109.1(5) . .
F13 C28 C27 111.9(5) . .
F14 C28 F12 106.4(5) . .
F14 C28 C27 112.5(5) . .
C2 C29 S1 123.1(4) . .
C30 C29 S1 111.0(4) . .
C30 C29 C2 125.9(5) . .
C29 C30 C31 111.6(5) . .
C29 C30 C33 126.7(5) . .
C31 C30 C33 121.6(5) . .
C30 C31 H31 123.6 . .
C32 C31 C30 112.9(5) . .
C32 C31 H31 123.6 . .
S1 C32 H32 123.9 . .
C31 C32 S1 112.2(4) . .
C31 C32 H32 123.9 . .
C30 C33 H33A 109.5 . .
C30 C33 H33B 109.5 . .
C30 C33 H33C 109.5 . .
H33A C33 H33B 109.5 . .
H33A C33 H33C 109.5 . .
H33B C33 H33C 109.5 . .
C8 C34 S2 120.0(4) . .
C35 C34 S2 111.9(4) . .
C35 C34 C8 127.5(5) . .
C34 C35 C36 110.5(5) . .
C34 C35 C38 127.2(5) . .
C36 C35 C38 122.3(5) . .
C35 C36 H36 123.1 . .
C37 C36 C35 113.9(5) . .
C37 C36 H36 123.1 . .
S2 C37 H37 123.9 . .
C36 C37 S2 112.2(4) . .
C36 C37 H37 123.9 . .
C35 C38 H38A 109.5 . .
C35 C38 H38B 109.5 . .
C35 C38 H38C 109.5 . .
H38A C38 H38B 109.5 . .
H38A C38 H38C 109.5 . .
H38B C38 H38C 109.5 . .
C13 C39 S3 122.3(4) . .
C40 C39 S3 110.4(4) . .
C40 C39 C13 127.2(5) . .
C39 C40 C41 112.4(5) . .
C39 C40 C43 126.6(5) . .
C41 C40 C43 120.9(5) . .
C40 C41 H41 123.3 . .
C42 C41 C40 113.4(5) . .
C42 C41 H41 123.3 . .
S3 C42 H42 124.0 . .
C41 C42 S3 111.9(4) . .
C41 C42 H42 124.0 . .
C40 C43 H43A 109.5 . .
C40 C43 H43B 109.5 . .
C40 C43 H43C 109.5 . .
H43A C43 H43B 109.5 . .
H43A C43 H43C 109.5 . .
H43B C43 H43C 109.5 . .
C19 C44 S4 121.1(4) . .
C45 C44 S4 111.1(4) . .
C45 C44 C19 127.8(5) . .
C44 C45 C46 110.8(6) . .
C44 C45 C48 129.2(5) . .
C46 C45 C48 119.9(5) . .
C45 C46 H46 122.6 . .
C47 C46 C45 114.9(6) . .
C47 C46 H46 122.6 . .
S4 C47 H47 124.4 . .
C46 C47 S4 111.2(5) . .
C46 C47 H47 124.4 . .
C45 C48 H48A 109.5 . .
C45 C48 H48B 109.5 . .
C45 C48 H48C 109.5 . .
H48A C48 H48B 109.5 . .
H48A C48 H48C 109.5 . .
H48B C48 H48C 109.5 . .
C82 S51 C79 92.6(3) . .
C87 S52 C84 92.6(3) . .
C71 N51 C51 115.7(5) . .
C71 N52 C57 116.5(5) . .
N51 C51 C52 119.8(5) . .
N51 C51 C56 121.4(5) . .
C56 C51 C52 118.7(5) . .
C51 C52 C79 121.0(5) . .
C53 C52 C51 118.8(5) . .
C53 C52 C79 119.9(5) . .
C52 C53 H53 118.2 . .
C52 C53 C54 123.6(5) . .
C54 C53 H53 118.2 . .
C55 C54 C53 117.7(5) . .
C60 C54 C53 123.2(5) . .
C60 C54 C55 119.1(5) . .
C54 C55 C60 121.6(5) . 3_666
C56 C55 C54 119.5(5) . .
C56 C55 C60 119.0(5) . 3_666
C51 C56 C57 116.9(5) . .
C55 C56 C51 121.6(5) . .
C55 C56 C57 121.4(5) . .
N52 C57 C56 120.4(5) . .
N52 C57 C58 119.5(5) . .
C56 C57 C58 120.0(5) . .
C57 C58 C84 122.2(5) . .
C59 C58 C57 116.2(5) . .
C59 C58 C84 121.6(5) . .
C58 C59 H59 117.2 . .
C58 C59 C60 125.6(5) . 3_666
C60 C59 H59 117.2 3_666 .
C54 C60 C55 119.4(5) . 3_666
C54 C60 C59 123.0(5) . 3_666
C55 C60 C59 117.6(5) 3_666 3_666
N51 C71 C73 115.3(5) . .
N52 C71 N51 129.0(6) . .
N52 C71 C73 115.6(5) . .
F51 C73 F52 105.9(5) . .
F51 C73 C71 111.0(5) . .
F51 C73 C74 108.0(5) . .
F52 C73 C71 111.5(5) . .
F52 C73 C74 108.1(5) . .
C71 C73 C74 112.2(5) . .
F53 C74 F54 108.0(6) . .
F53 C74 C73 108.3(5) . .
F53 C74 C75 108.0(6) . .
F54 C74 C73 107.1(5) . .
F54 C74 C75 106.6(5) . .
C75 C74 C73 118.5(6) . .
F55 C75 F56 104.9(6) . .
F55 C75 C74 111.0(6) . .
F56 C75 C74 110.2(7) . .
F57 C75 F55 108.4(7) . .
F57 C75 F56 108.5(6) . .
F57 C75 C74 113.4(6) . .
C52 C79 S51 120.5(4) . .
C80 C79 S51 110.6(4) . .
C80 C79 C52 128.3(5) . .
C79 C80 C81 112.2(5) . .
C79 C80 C83 126.3(5) . .
C81 C80 C83 121.5(5) . .
C80 C81 H81 123.2 . .
C82 C81 C80 113.7(5) . .
C82 C81 H81 123.2 . .
S51 C82 H82 124.6 . .
C81 C82 S51 110.9(4) . .
C81 C82 H82 124.6 . .
C80 C83 H83A 109.5 . .
C80 C83 H83B 109.5 . .
C80 C83 H83C 109.5 . .
H83A C83 H83B 109.5 . .
H83A C83 H83C 109.5 . .
H83B C83 H83C 109.5 . .
C58 C84 S52 122.3(4) . .
C85 C84 S52 110.4(4) . .
C85 C84 C58 127.1(5) . .
C84 C85 C86 110.7(5) . .
C84 C85 C88 130.7(5) . .
C86 C85 C88 118.6(5) . .
C85 C86 H86 122.5 . .
C87 C86 C85 115.0(6) . .
C87 C86 H86 122.5 . .
S52 C87 H87 124.4 . .
C86 C87 S52 111.3(5) . .
C86 C87 H87 124.4 . .
C85 C88 H88A 109.5 . .
C85 C88 H88B 109.5 . .
C85 C88 H88C 109.5 . .
H88A C88 H88B 109.5 . .
H88A C88 H88C 109.5 . .
H88B C88 H88C 109.5 . .
F5B C25B C24 102.2(13) . .
F6B C25B C24 102.0(12) . .
F6B C25B F5B 119.1(15) . .
F6B C25B F7B 117.4(15) . .
F7B C25B C24 92.0(12) . .
F7B C25B F5B 116.6(15) . .

loop_
_geom_bond_atom_site_label_1
_geom_bond_atom_site_label_2
_geom_bond_distance
_geom_bond_site_symmetry_2
S1 C29 1.726(6) .
S1 C32 1.698(6) .
S2 C34 1.734(6) .
S2 C37 1.701(5) .
S3 C39 1.735(6) .
S3 C42 1.701(6) .
S4 C44 1.739(6) .
S4 C47 1.708(6) .
F1 C23 1.358(6) .
F2 C23 1.361(6) .
F8 C26 1.362(6) .
F9 C26 1.368(6) .
F10 C27 1.349(7) .
F11 C27 1.358(6) .
F12 C28 1.354(7) .
F13 C28 1.313(7) .
F14 C28 1.317(7) .
N1 C1 1.337(7) .
N1 C21 1.336(7) .
N2 C7 1.347(7) .
N2 C21 1.326(7) .
N3 C14 1.343(7) .
N3 C22 1.326(7) .
N4 C20 1.350(7) .
N4 C22 1.327(7) .
C1 C2 1.450(7) .
C1 C6 1.417(7) .
C2 C3 1.361(7) .
C2 C29 1.477(7) .
C3 H3 0.9500 .
C3 C4 1.434(7) .
C4 C5 1.426(7) .
C4 C11 1.413(7) .
C5 C6 1.413(7) .
C5 C10 1.425(7) .
C6 C7 1.422(7) .
C7 C8 1.451(7) .
C8 C9 1.356(7) .
C8 C34 1.475(7) .
C9 H9 0.9500 .
C9 C10 1.433(7) .
C10 C17 1.401(8) .
C11 C12 1.428(7) .
C11 C16 1.419(7) .
C12 H12 0.9500 .
C12 C13 1.363(7) .
C13 C14 1.445(7) .
C13 C39 1.482(7) .
C14 C15 1.425(7) .
C15 C16 1.422(8) .
C15 C20 1.417(7) .
C16 C17 1.413(7) .
C17 C18 1.420(7) .
C18 H18 0.9500 .
C18 C19 1.370(7) .
C19 C20 1.457(7) .
C19 C44 1.486(7) .
C21 C23 1.498(8) .
C22 C26 1.512(8) .
C23 C24 1.516(8) .
C24 F3A 1.434(6) .
C24 F4A 1.415(6) .
C24 C25A 1.502(11) .
C24 F3B 1.459(8) .
C24 F4B 1.433(8) .
C24 C25B 1.502(11) .
C25A F5A 1.324(10) .
C25A F6A 1.287(11) .
C25A F7A 1.295(11) .
C26 C27 1.521(8) .
C27 C28 1.506(8) .
C29 C30 1.390(7) .
C30 C31 1.423(7) .
C30 C33 1.505(8) .
C31 H31 0.9500 .
C31 C32 1.365(8) .
C32 H32 0.9500 .
C33 H33A 0.9800 .
C33 H33B 0.9800 .
C33 H33C 0.9800 .
C34 C35 1.382(7) .
C35 C36 1.429(8) .
C35 C38 1.484(8) .
C36 H36 0.9500 .
C36 C37 1.355(8) .
C37 H37 0.9500 .
C38 H38A 0.9800 .
C38 H38B 0.9800 .
C38 H38C 0.9800 .
C39 C40 1.377(8) .
C40 C41 1.406(8) .
C40 C43 1.510(8) .
C41 H41 0.9500 .
C41 C42 1.351(8) .
C42 H42 0.9500 .
C43 H43A 0.9800 .
C43 H43B 0.9800 .
C43 H43C 0.9800 .
C44 C45 1.386(8) .
C45 C46 1.415(8) .
C45 C48 1.490(8) .
C46 H46 0.9500 .
C46 C47 1.353(8) .
C47 H47 0.9500 .
C48 H48A 0.9800 .
C48 H48B 0.9800 .
C48 H48C 0.9800 .
S51 C79 1.741(6) .
S51 C82 1.701(6) .
S52 C84 1.732(6) .
S52 C87 1.706(6) .
F51 C73 1.351(6) .
F52 C73 1.363(6) .
F53 C74 1.337(7) .
F54 C74 1.360(7) .
F55 C75 1.301(8) .
F56 C75 1.334(9) .
F57 C75 1.283(8) .
N51 C51 1.336(7) .
N51 C71 1.326(7) .
N52 C57 1.338(7) .
N52 C71 1.325(7) .
C51 C52 1.450(7) .
C51 C56 1.419(8) .
C52 C53 1.362(8) .
C52 C79 1.482(7) .
C53 H53 0.9500 .
C53 C54 1.439(7) .
C54 C55 1.422(7) .
C54 C60 1.408(8) .
C55 C56 1.415(8) .
C55 C60 1.423(7) 3_666
C56 C57 1.422(8) .
C57 C58 1.459(7) .
C58 C59 1.364(8) .
C58 C84 1.463(7) .
C59 H59 0.9500 .
C59 C60 1.433(7) 3_666
C60 C55 1.423(7) 3_666
C60 C59 1.433(7) 3_666
C71 C73 1.509(8) .
C73 C74 1.537(9) .
C74 C75 1.501(9) .
C79 C80 1.374(8) .
C80 C81 1.416(8) .
C80 C83 1.489(8) .
C81 H81 0.9500 .
C81 C82 1.377(8) .
C82 H82 0.9500 .
C83 H83A 0.9800 .
C83 H83B 0.9800 .
C83 H83C 0.9800 .
C84 C85 1.403(8) .
C85 C86 1.418(8) .
C85 C88 1.503(8) .
C86 H86 0.9500 .
C86 C87 1.343(8) .
C87 H87 0.9500 .
C88 H88A 0.9800 .
C88 H88B 0.9800 .
C88 H88C 0.9800 .
C25B F5B 1.296(13) .
C25B F6B 1.255(14) .
C25B F7B 1.268(14) .

loop_
_geom_torsion_atom_site_label_1
_geom_torsion_atom_site_label_2
_geom_torsion_atom_site_label_3
_geom_torsion_atom_site_label_4
_geom_torsion
_geom_torsion_site_symmetry_1
_geom_torsion_site_symmetry_4
S1 C29 C30 C31 1.7(6) . .
S1 C29 C30 C33 -174.7(5) . .
S2 C34 C35 C36 -0.5(6) . .
S2 C34 C35 C38 -179.1(5) . .
S3 C39 C40 C41 0.3(6) . .
S3 C39 C40 C43 -176.8(5) . .
S4 C44 C45 C46 -1.3(6) . .
S4 C44 C45 C48 -179.2(5) . .
F1 C23 C24 F3A 63.7(6) . .
F1 C23 C24 F4A 169.1(5) . .
F1 C23 C24 C25A -61.4(8) . .
F1 C23 C24 F3B -63.1(8) . .
F1 C23 C24 F4B -160.6(8) . .
F1 C23 C24 C25B 56.9(11) . .
F2 C23 C24 F3A 177.0(5) . .
F2 C23 C24 F4A -77.6(6) . .
F2 C23 C24 C25A 51.9(8) . .
F2 C23 C24 F3B 50.2(8) . .
F2 C23 C24 F4B -47.3(8) . .
F2 C23 C24 C25B 170.1(9) . .
F8 C26 C27 F10 -54.9(6) . .
F8 C26 C27 F11 -171.8(4) . .
F8 C26 C27 C28 68.0(6) . .
F9 C26 C27 F10 56.7(6) . .
F9 C26 C27 F11 -60.2(6) . .
F9 C26 C27 C28 179.5(5) . .
F10 C27 C28 F12 -52.9(7) . .
F10 C27 C28 F13 66.0(7) . .
F10 C27 C28 F14 -170.7(5) . .
F11 C27 C28 F12 62.8(7) . .
F11 C27 C28 F13 -178.4(5) . .
F11 C27 C28 F14 -55.0(7) . .
N1 C1 C2 C3 177.7(5) . .
N1 C1 C2 C29 -3.5(8) . .
N1 C1 C6 C5 177.7(5) . .
N1 C1 C6 C7 2.3(8) . .
N1 C21 C23 F1 -34.0(7) . .
N1 C21 C23 F2 -152.8(5) . .
N1 C21 C23 C24 87.6(6) . .
N2 C7 C8 C9 179.5(5) . .
N2 C7 C8 C34 4.5(8) . .
N2 C21 C23 F1 149.5(5) . .
N2 C21 C23 F2 30.6(7) . .
N2 C21 C23 C24 -88.9(6) . .
N3 C14 C15 C16 179.8(5) . .
N3 C14 C15 C20 0.3(8) . .
N3 C22 C26 F8 -37.6(7) . .
N3 C22 C26 F9 -153.0(5) . .
N3 C22 C26 C27 85.7(6) . .
N4 C22 C26 F8 143.2(5) . .
N4 C22 C26 F9 27.7(7) . .
N4 C22 C26 C27 -93.5(6) . .
C1 N1 C21 N2 0.6(9) . .
C1 N1 C21 C23 -175.5(5) . .
C1 C2 C3 C4 5.3(8) . .
C1 C2 C29 S1 31.1(8) . .
C1 C2 C29 C30 -150.0(6) . .
C1 C6 C7 N2 -2.7(8) . .
C1 C6 C7 C8 175.8(5) . .
C2 C1 C6 C5 -1.7(8) . .
C2 C1 C6 C7 -177.1(5) . .
C2 C3 C4 C5 -3.0(8) . .
C2 C3 C4 C11 174.2(5) . .
C2 C29 C30 C31 -177.3(5) . .
C2 C29 C30 C33 6.3(10) . .
C3 C2 C29 S1 -150.1(5) . .
C3 C2 C29 C30 28.7(9) . .
C3 C4 C5 C6 -1.8(8) . .
C3 C4 C5 C10 178.4(5) . .
C3 C4 C11 C12 2.7(9) . .
C3 C4 C11 C16 -177.1(5) . .
C4 C5 C6 C1 4.0(8) . .
C4 C5 C6 C7 179.3(5) . .
C4 C5 C10 C9 -179.8(5) . .
C4 C5 C10 C17 -3.3(8) . .
C4 C11 C12 C13 178.2(5) . .
C4 C11 C16 C15 178.7(5) . .
C4 C11 C16 C17 1.0(8) . .
C5 C4 C11 C12 179.9(5) . .
C5 C4 C11 C16 0.1(8) . .
C5 C6 C7 N2 -178.2(5) . .
C5 C6 C7 C8 0.3(8) . .
C5 C10 C17 C16 4.3(8) . .
C5 C10 C17 C18 -174.2(5) . .
C6 C1 C2 C3 -2.9(8) . .
C6 C1 C2 C29 175.9(5) . .
C6 C5 C10 C9 0.3(8) . .
C6 C5 C10 C17 176.8(5) . .
C6 C7 C8 C9 0.9(8) . .
C6 C7 C8 C34 -174.0(5) . .
C7 N2 C21 N1 -1.0(9) . .
C7 N2 C21 C23 175.1(5) . .
C7 C8 C9 C10 -1.6(8) . .
C7 C8 C34 S2 42.5(7) . .
C7 C8 C34 C35 -147.6(6) . .
C8 C9 C10 C5 1.0(8) . .
C8 C9 C10 C17 -175.3(5) . .
C8 C34 C35 C36 -171.0(5) . .
C8 C34 C35 C38 10.3(10) . .
C9 C8 C34 S2 -132.2(5) . .
C9 C8 C34 C35 37.6(9) . .
C9 C10 C17 C16 -179.4(5) . .
C9 C10 C17 C18 2.1(9) . .
C10 C5 C6 C1 -176.2(5) . .
C10 C5 C6 C7 -0.9(8) . .
C10 C17 C18 C19 -178.8(5) . .
C11 C4 C5 C6 -179.1(5) . .
C11 C4 C5 C10 1.1(8) . .
C11 C12 C13 C14 4.0(8) . .
C11 C12 C13 C39 -175.5(5) . .
C11 C16 C17 C10 -3.3(8) . .
C11 C16 C17 C18 175.3(5) . .
C12 C11 C16 C15 -1.2(8) . .
C12 C11 C16 C17 -178.8(5) . .
C12 C13 C14 N3 177.2(5) . .
C12 C13 C14 C15 -2.9(8) . .
C12 C13 C39 S3 -150.7(5) . .
C12 C13 C39 C40 24.3(9) . .
C13 C14 C15 C16 -0.1(8) . .
C13 C14 C15 C20 -179.6(5) . .
C13 C39 C40 C41 -175.3(5) . .
C13 C39 C40 C43 7.6(9) . .
C14 N3 C22 N4 1.0(9) . .
C14 N3 C22 C26 -178.1(5) . .
C14 C13 C39 S3 29.8(7) . .
C14 C13 C39 C40 -155.2(6) . .
C14 C15 C16 C11 2.1(8) . .
C14 C15 C16 C17 179.8(5) . .
C14 C15 C20 N4 0.4(8) . .
C14 C15 C20 C19 -176.9(5) . .
C15 C16 C17 C10 179.1(5) . .
C15 C16 C17 C18 -2.4(8) . .
C16 C11 C12 C13 -2.0(8) . .
C16 C15 C20 N4 -179.1(5) . .
C16 C15 C20 C19 3.6(8) . .
C16 C17 C18 C19 2.7(8) . .
C17 C18 C19 C20 0.2(8) . .
C17 C18 C19 C44 -179.8(5) . .
C18 C19 C20 N4 179.4(5) . .
C18 C19 C20 C15 -3.3(8) . .
C18 C19 C44 S4 162.1(4) . .
C18 C19 C44 C45 -13.9(9) . .
C19 C44 C45 C46 175.0(5) . .
C19 C44 C45 C48 -2.9(10) . .
C20 N4 C22 N3 -0.3(9) . .
C20 N4 C22 C26 178.8(5) . .
C20 C15 C16 C11 -178.4(5) . .
C20 C15 C16 C17 -0.7(8) . .
C20 C19 C44 S4 -18.0(7) . .
C20 C19 C44 C45 166.1(6) . .
C21 N1 C1 C2 178.2(5) . .
C21 N1 C1 C6 -1.2(8) . .
C21 N2 C7 C6 2.1(8) . .
C21 N2 C7 C8 -176.4(5) . .
C21 C23 C24 F3A -60.7(6) . .
C21 C23 C24 F4A 44.7(6) . .
C21 C23 C24 C25A 174.2(6) . .
C21 C23 C24 F3B 172.5(8) . .
C21 C23 C24 F4B 75.0(8) . .
C21 C23 C24 C25B -67.6(11) . .
C22 N3 C14 C13 178.9(5) . .
C22 N3 C14 C15 -0.9(8) . .
C22 N4 C20 C15 -0.4(8) . .
C22 N4 C20 C19 176.8(5) . .
C22 C26 C27 F10 -179.9(4) . .
C22 C26 C27 F11 63.2(6) . .
C22 C26 C27 C28 -57.0(7) . .
C23 C24 C25A F5A 56.9(10) . .
C23 C24 C25A F6A 179.1(6) . .
C23 C24 C25A F7A -59.7(10) . .
C23 C24 C25B F5B -174.2(10) . .
C23 C24 C25B F6B -50.6(16) . .
C23 C24 C25B F7B 68.0(13) . .
F3A C24 C25A F5A -68.3(9) . .
F3A C24 C25A F6A 53.9(8) . .
F3A C24 C25A F7A 175.1(7) . .
F4A C24 C25A F5A -172.9(7) . .
F4A C24 C25A F6A -50.7(9) . .
F4A C24 C25A F7A 70.5(9) . .
C26 C27 C28 F12 -176.8(5) . .
C26 C27 C28 F13 -58.0(8) . .
C26 C27 C28 F14 65.4(7) . .
C29 S1 C32 C31 3.4(5) . .
C29 C2 C3 C4 -173.5(5) . .
C29 C30 C31 C32 0.8(7) . .
C30 C31 C32 S1 -3.0(7) . .
C32 S1 C29 C2 176.1(5) . .
C32 S1 C29 C30 -2.9(5) . .
C33 C30 C31 C32 177.4(5) . .
C34 S2 C37 C36 0.4(5) . .
C34 C8 C9 C10 173.4(5) . .
C34 C35 C36 C37 0.8(8) . .
C35 C36 C37 S2 -0.8(7) . .
C37 S2 C34 C8 171.4(5) . .
C37 S2 C34 C35 0.1(5) . .
C38 C35 C36 C37 179.6(5) . .
C39 S3 C42 C41 2.6(5) . .
C39 C13 C14 N3 -3.3(8) . .
C39 C13 C14 C15 176.6(5) . .
C39 C40 C41 C42 1.7(7) . .
C40 C41 C42 S3 -3.0(7) . .
C42 S3 C39 C13 174.2(5) . .
C42 S3 C39 C40 -1.6(5) . .
C43 C40 C41 C42 179.0(5) . .
C44 S4 C47 C46 -2.4(5) . .
C44 C19 C20 N4 -0.6(8) . .
C44 C19 C20 C15 176.7(5) . .
C44 C45 C46 C47 -0.5(8) . .
C45 C46 C47 S4 2.1(7) . .
C47 S4 C44 C19 -174.5(5) . .
C47 S4 C44 C45 2.1(5) . .
C48 C45 C46 C47 177.6(5) . .
S51 C79 C80 C81 1.0(7) . .
S51 C79 C80 C83 177.9(5) . .
S52 C84 C85 C86 -1.4(6) . .
S52 C84 C85 C88 176.6(5) . .
F51 C73 C74 F53 70.5(6) . .
F51 C73 C74 F54 -173.2(5) . .
F51 C73 C74 C75 -52.8(7) . .
F52 C73 C74 F53 -175.4(5) . .
F52 C73 C74 F54 -59.2(7) . .
F52 C73 C74 C75 61.3(7) . .
F53 C74 C75 F55 -58.8(8) . .
F53 C74 C75 F56 57.0(7) . .
F53 C74 C75 F57 178.9(7) . .
F54 C74 C75 F55 -174.5(6) . .
F54 C74 C75 F56 -58.8(8) . .
F54 C74 C75 F57 63.1(9) . .
N51 C51 C52 C53 -178.7(5) . .
N51 C51 C52 C79 -4.7(8) . .
N51 C51 C56 C55 177.2(5) . .
N51 C51 C56 C57 0.0(8) . .
N51 C71 C73 F51 -34.1(7) . .
N51 C71 C73 F52 -151.8(5) . .
N51 C71 C73 C74 86.8(6) . .
N52 C57 C58 C59 175.8(5) . .
N52 C57 C58 C84 -5.9(8) . .
N52 C71 C73 F51 149.6(5) . .
N52 C71 C73 F52 31.8(7) . .
N52 C71 C73 C74 -89.5(6) . .
C51 N51 C71 N52 2.7(9) . .
C51 N51 C71 C73 -173.0(5) . .
C51 C52 C53 C54 1.3(8) . .
C51 C52 C79 S51 -40.9(7) . .
C51 C52 C79 C80 149.2(6) . .
C51 C56 C57 N52 1.2(8) . .
C51 C56 C57 C58 -179.7(5) . .
C52 C51 C56 C55 -1.4(8) . .
C52 C51 C56 C57 -178.6(5) . .
C52 C53 C54 C55 -1.1(8) . .
C52 C53 C54 C60 176.6(5) . .
C52 C79 C80 C81 171.8(5) . .
C52 C79 C80 C83 -11.3(10) . .
C53 C52 C79 S51 133.1(5) . .
C53 C52 C79 C80 -36.9(9) . .
C53 C54 C55 C56 -0.4(8) . .
C53 C54 C55 C60 178.1(5) . 3_666
C53 C54 C60 C55 -177.9(5) . 3_666
C53 C54 C60 C59 0.9(9) . 3_666
C54 C55 C56 C51 1.7(8) . .
C54 C55 C56 C57 178.7(5) . .
C55 C54 C60 C55 -0.3(9) . 3_666
C55 C54 C60 C59 178.5(5) . 3_666
C55 C56 C57 N52 -176.0(5) . .
C55 C56 C57 C58 3.1(8) . .
C56 C51 C52 C53 -0.1(8) . .
C56 C51 C52 C79 173.9(5) . .
C56 C57 C58 C59 -3.4(8) . .
C56 C57 C58 C84 175.0(5) . .
C57 N52 C71 N51 -1.6(9) . .
C57 N52 C71 C73 174.2(5) . .
C57 C58 C59 C60 0.5(8) . 3_666
C57 C58 C84 S52 -7.3(8) . .
C57 C58 C84 C85 179.0(5) . .
C58 C84 C85 C86 172.9(5) . .
C58 C84 C85 C88 -9.0(10) . .
C59 C58 C84 S52 171.0(4) . .
C59 C58 C84 C85 -2.8(9) . .
C60 C54 C55 C56 -178.2(5) . .
C60 C54 C55 C60 0.3(9) . 3_666
C60 C55 C56 C51 -176.9(5) 3_666 .
C60 C55 C56 C57 0.2(8) 3_666 .
C71 N51 C51 C52 176.9(5) . .
C71 N51 C51 C56 -1.8(8) . .
C71 N52 C57 C56 -0.5(8) . .
C71 N52 C57 C58 -179.6(5) . .
C71 C73 C74 F53 -52.1(7) . .
C71 C73 C74 F54 64.2(7) . .
C71 C73 C74 C75 -175.4(5) . .
C73 C74 C75 F55 64.7(8) . .
C73 C74 C75 F56 -179.5(5) . .
C73 C74 C75 F57 -57.7(9) . .
C79 S51 C82 C81 -1.1(5) . .
C79 C52 C53 C54 -172.8(5) . .
C79 C80 C81 C82 -1.9(8) . .
C80 C81 C82 S51 1.9(7) . .
C82 S51 C79 C52 -171.6(5) . .
C82 S51 C79 C80 0.1(5) . .
C83 C80 C81 C82 -179.0(6) . .
C84 S52 C87 C86 -1.3(5) . .
C84 C58 C59 C60 -177.8(5) . 3_666
C84 C85 C86 C87 0.5(8) . .
C85 C86 C87 S52 0.7(7) . .
C87 S52 C84 C58 -173.1(5) . .
C87 S52 C84 C85 1.6(5) . .
C88 C85 C86 C87 -177.8(5) . .
F3B C24 C25B F5B -59.2(14) . .
F3B C24 C25B F6B 64.5(15) . .
F3B C24 C25B F7B -177.0(12) . .
F4B C24 C25B F5B 51.1(16) . .
F4B C24 C25B F6B 174.7(13) . .
F4B C24 C25B F7B -66.7(15) . .
